data_4034029
loop_
_publ_author_name
'Manabe, Yumehiro'
'Uesaka, Mitsuharu'
'Yoneda, Tomoki'
'Inokuma, Yasuhide'

_publ_section_title
;
 Two-Step Transformation of Aliphatic Polyketones into \p-Conjugated
 Polyimines.
;
_journal_issue 16
_journal_name_full 'The Journal of organic chemistry'
_journal_page_first 9957
_journal_page_last 9964
_journal_paper_doi 10.1021/acs.joc.9b01119
_journal_volume 84
_journal_year 2019
_chemical_formula_moiety 'C14 H20 N4'
_chemical_formula_sum 'C14 H20 N4'
_chemical_formula_weight 244.34
_space_group_crystal_system monoclinic
_space_group_IT_number 14
_space_group_name_Hall '-P 2yn'
_space_group_name_H-M_alt 'P 1 21/n 1'
_atom_sites_solution_hydrogens geom
_audit_creation_method SHELXL-2018/3
_cell_angle_alpha 90
_cell_angle_beta 104.044(8)
_cell_angle_gamma 90
_cell_formula_units_Z 2
_cell_length_a 6.1286(4)
_cell_length_b 12.4667(8)
_cell_length_c 9.5271(8)
_cell_measurement_reflns_used 2413
_cell_measurement_temperature 123(2)
_cell_measurement_theta_max 28.4990
_cell_measurement_theta_min 3.2780
_cell_volume 706.15(9)
_computing_cell_refinement 'CrysAlisPro 1.171.39.43a (Rigaku OD, 2018)'
_computing_data_collection 'CrysAlisPro 1.171.39.43a (Rigaku OD, 2018)'
_computing_data_reduction 'CrysAlisPro 1.171.39.43a (Rigaku OD, 2018)'
_computing_structure_refinement 'SHELXL-2018/3 (Sheldrick, 2018)'
_computing_structure_solution 'SHELXT 2018/2 (Sheldrick, 2018)'
_diffrn_ambient_temperature 123(2)
_diffrn_detector 'CCD plate'
_diffrn_measured_fraction_theta_full 0.994
_diffrn_measured_fraction_theta_max 0.989
_diffrn_measurement_device 'four-circle diffractometer'
_diffrn_measurement_device_type 'XtaLAB AFC11 (RCD3): quarter-chi single'
_diffrn_radiation_monochromator mirror
_diffrn_radiation_probe x-ray
_diffrn_radiation_type MoK\a
_diffrn_radiation_wavelength 0.71073
_diffrn_reflns_av_R_equivalents 0.0324
_diffrn_reflns_av_unetI/netI 0.0280
_diffrn_reflns_Laue_measured_fraction_full 0.994
_diffrn_reflns_Laue_measured_fraction_max 0.989
_diffrn_reflns_limit_h_max 7
_diffrn_reflns_limit_h_min -6
_diffrn_reflns_limit_k_max 13
_diffrn_reflns_limit_k_min -15
_diffrn_reflns_limit_l_max 11
_diffrn_reflns_limit_l_min -11
_diffrn_reflns_number 5932
_diffrn_reflns_point_group_measured_fraction_full 0.994
_diffrn_reflns_point_group_measured_fraction_max 0.989
_diffrn_reflns_theta_full 25.242
_diffrn_reflns_theta_max 25.990
_diffrn_reflns_theta_min 2.743
_diffrn_source 'Rotating-anode X-ray tube (dual wavelength)'
_diffrn_source_type 'Rigaku (Mo) X-ray DW Source'
_exptl_absorpt_coefficient_mu 0.071
_exptl_absorpt_correction_T_max 1.00000
_exptl_absorpt_correction_T_min 0.43754
_exptl_absorpt_correction_type multi-scan
_exptl_absorpt_process_details
;
CrysAlisPro 1.171.39.43a (Rigaku Oxford Diffraction, 2018)
Empirical absorption correction using spherical harmonics,
 implemented in SCALE3 ABSPACK scaling algorithm.
;
_exptl_crystal_colour brown
_exptl_crystal_density_diffrn 1.149
_exptl_crystal_density_method 'not measured'
_exptl_crystal_description plate
_exptl_crystal_F_000 264
_exptl_crystal_size_max 0.450
_exptl_crystal_size_mid 0.310
_exptl_crystal_size_min 0.090
_refine_diff_density_max 0.252
_refine_diff_density_min -0.129
_refine_diff_density_rms 0.036
_refine_ls_extinction_method none
_refine_ls_goodness_of_fit_ref 1.100
_refine_ls_hydrogen_treatment constr
_refine_ls_matrix_type full
_refine_ls_number_parameters 85
_refine_ls_number_reflns 1381
_refine_ls_number_restraints 0
_refine_ls_restrained_S_all 1.100
_refine_ls_R_factor_all 0.0548
_refine_ls_R_factor_gt 0.0439
_refine_ls_shift/su_max 0.000
_refine_ls_shift/su_mean 0.000
_refine_ls_structure_factor_coef Fsqd
_refine_ls_weighting_details 'w=1/[\s^2^(Fo^2^)+(0.0485P)^2^+0.2053P] where P=(Fo^2^+2Fc^2^)/3'
_refine_ls_weighting_scheme calc
_refine_ls_wR_factor_gt 0.1046
_refine_ls_wR_factor_ref 0.1106
_reflns_Friedel_coverage 0.000
_reflns_number_gt 1149
_reflns_number_total 1381
_reflns_threshold_expression 'I > 2\s(I)'
_cod_data_source_file jo9b01119_si_003.cif
_cod_data_source_block UMEX406_2
_cod_original_sg_symbol_H-M 'P 21/n'
_cod_database_code 4034029
_shelx_shelxl_version_number 2018/3
_shelx_space_group_comment
;
The symmetry employed for this shelxl refinement is uniquely defined
by the following loop, which should always be used as a source of
symmetry information in preference to the above space-group names.
They are only intended as comments.
;
_shelx_estimated_absorpt_t_min 0.969
_shelx_estimated_absorpt_t_max 0.994

loop_
_space_group_symop_operation_xyz
'x, y, z'
'-x+1/2, y+1/2, -z+1/2'
'-x, -y, -z'
'x-1/2, -y-1/2, z-1/2'

loop_
_atom_site_label
_atom_site_type_symbol
_atom_site_fract_x
_atom_site_fract_y
_atom_site_fract_z
_atom_site_U_iso_or_equiv
_atom_site_adp_type
_atom_site_occupancy
_atom_site_site_symmetry_order
_atom_site_calc_flag
_atom_site_refinement_flags_posn
_atom_site_refinement_flags_adp
N2 N 0.6525(2) 0.58927(9) 0.74986(13) 0.0314(3) Uani 1 1 d . .
N1 N 0.7409(2) 0.54555(10) 0.63483(14) 0.0333(3) Uani 1 1 d . .
C3 C 0.6729(2) 0.40384(11) 0.77782(15) 0.0237(3) Uani 1 1 d . .
C4 C 0.6117(2) 0.51127(10) 0.82906(15) 0.0243(3) Uani 1 1 d . .
C2 C 0.7494(2) 0.44280(11) 0.64864(15) 0.0267(3) Uani 1 1 d . .
C5 C 0.5217(2) 0.53566(11) 0.95262(15) 0.0262(3) Uani 1 1 d . .
H10 H 0.490547 0.608824 0.967774 0.031 Uiso 1 1 calc R U
C6 C 0.4741(2) 0.32596(12) 0.73262(16) 0.0309(4) Uani 1 1 d . .
H1 H 0.411956 0.310712 0.816074 0.046 Uiso 1 1 calc R U
H2 H 0.525957 0.259025 0.697559 0.046 Uiso 1 1 calc R U
H3 H 0.357590 0.358442 0.655389 0.046 Uiso 1 1 calc R U
C7 C 0.8702(2) 0.35224(12) 0.88773(16) 0.0337(4) Uani 1 1 d . .
H4 H 0.995730 0.403074 0.912028 0.051 Uiso 1 1 calc R U
H5 H 0.918471 0.287302 0.845735 0.051 Uiso 1 1 calc R U
H6 H 0.822405 0.333425 0.975582 0.051 Uiso 1 1 calc R U
C1 C 0.8239(3) 0.37064(13) 0.54490(17) 0.0352(4) Uani 1 1 d . .
H7 H 0.691900 0.339130 0.478486 0.053 Uiso 1 1 calc R U
H8 H 0.918186 0.313349 0.598289 0.053 Uiso 1 1 calc R U
H9 H 0.910523 0.411920 0.489594 0.053 Uiso 1 1 calc R U

loop_
_atom_site_aniso_label
_atom_site_aniso_U_11
_atom_site_aniso_U_22
_atom_site_aniso_U_33
_atom_site_aniso_U_23
_atom_site_aniso_U_13
_atom_site_aniso_U_12
N2 0.0416(7) 0.0260(7) 0.0291(7) 0.0005(5) 0.0135(6) -0.0015(5)
N1 0.0412(7) 0.0325(7) 0.0296(7) -0.0011(5) 0.0154(6) -0.0053(6)
C3 0.0261(7) 0.0217(7) 0.0224(7) -0.0017(5) 0.0041(6) -0.0006(5)
C4 0.0249(6) 0.0231(7) 0.0235(7) 0.0002(6) 0.0033(6) -0.0017(5)
C2 0.0239(7) 0.0301(8) 0.0255(8) -0.0028(6) 0.0049(6) -0.0035(6)
C5 0.0303(7) 0.0210(7) 0.0266(8) -0.0024(5) 0.0055(6) -0.0006(6)
C6 0.0341(8) 0.0293(8) 0.0299(8) -0.0045(6) 0.0086(6) -0.0079(6)
C7 0.0360(8) 0.0326(8) 0.0292(8) -0.0015(6) 0.0011(7) 0.0084(6)
C1 0.0337(8) 0.0410(9) 0.0330(9) -0.0080(7) 0.0121(7) -0.0029(7)

loop_
_atom_type_symbol
_atom_type_description
_atom_type_scat_dispersion_real
_atom_type_scat_dispersion_imag
_atom_type_scat_source
C C 0.0033 0.0016 'International Tables Vol C Tables 4.2.6.8 and 6.1.1.4'
H H 0.0000 0.0000 'International Tables Vol C Tables 4.2.6.8 and 6.1.1.4'
N N 0.0061 0.0033 'International Tables Vol C Tables 4.2.6.8 and 6.1.1.4'

loop_
_geom_angle_atom_site_label_1
_geom_angle_atom_site_label_2
_geom_angle_atom_site_label_3
_geom_angle
_geom_angle_site_symmetry_1
C4 N2 N1 108.73(11) .
C2 N1 N2 108.16(11) .
C2 C3 C4 97.47(11) .
C2 C3 C6 111.06(11) .
C4 C3 C6 114.27(11) .
C2 C3 C7 110.10(11) .
C4 C3 C7 111.64(12) .
C6 C3 C7 111.49(12) .
N2 C4 C5 118.85(13) .
N2 C4 C3 112.46(13) .
C5 C4 C3 128.67(12) .
N1 C2 C1 123.03(13) .
N1 C2 C3 113.15(12) .
C1 C2 C3 123.82(13) .
C5 C5 C4 125.85(17) 3_667

loop_
_geom_bond_atom_site_label_1
_geom_bond_atom_site_label_2
_geom_bond_distance
_geom_bond_site_symmetry_2
N2 C4 1.2919(18) .
N2 N1 1.4421(17) .
N1 C2 1.2875(19) .
C3 C2 1.5003(19) .
C3 C4 1.5038(19) .
C3 C6 1.5352(19) .
C3 C7 1.5358(19) .
C4 C5 1.449(2) .
C2 C1 1.488(2) .
C5 C5 1.339(3) 3_667

loop_
_geom_torsion_atom_site_label_1
_geom_torsion_atom_site_label_2
_geom_torsion_atom_site_label_3
_geom_torsion_atom_site_label_4
_geom_torsion
_geom_torsion_site_symmetry_4
C4 N2 N1 C2 0.22(16) .
N1 N2 C4 C5 179.85(12) .
N1 N2 C4 C3 1.12(16) .
C2 C3 C4 N2 -1.78(14) .
C6 C3 C4 N2 -118.96(14) .
C7 C3 C4 N2 113.36(14) .
C2 C3 C4 C5 179.64(13) .
C6 C3 C4 C5 62.46(19) .
C7 C3 C4 C5 -65.22(18) .
N2 N1 C2 C1 177.47(12) .
N2 N1 C2 C3 -1.47(16) .
C4 C3 C2 N1 1.94(15) .
C6 C3 C2 N1 121.60(13) .
C7 C3 C2 N1 -114.42(14) .
C4 C3 C2 C1 -176.99(13) .
C6 C3 C2 C1 -57.34(17) .
C7 C3 C2 C1 66.65(17) .
N2 C4 C5 C5 -177.51(17) 3_667
C3 C4 C5 C5 1.0(3) 3_667
